data_7002781
loop_
_publ_author_name
'Adams, Christopher J.'
'Baber, Angharad'
'Boonyuen, Supakorn'
'Connelly, Neil G.'
'Diosdado, Beatriz E.'
'Kantacha, Anob'
'Orpen, A. Guy'
'Patr\'on, Elena'

_publ_section_title
;
 Thiolates vs. halides as \p-donors: the redox-active alkyne complexes
 [M(SR)L(\h-R&#x2032;C&#xE002;CR&#x2032;)L&#x2032;] {M = Mo or W, L =
 CO or P(OMe)3, L&#x2032; = \h-C5H5 and Tp&#x2032;}
;
_journal_issue 44
_journal_name_full 'Dalton Transactions'
_journal_page_first 9746
_journal_page_last 9758
_journal_paper_doi 10.1039/b912986c
_journal_year 2009
_chemical_formula_sum 'C21 H18 Mo O S'
_chemical_formula_weight 414.36
_chemical_name_systematic
;
?
;
_space_group_IT_number 4
_symmetry_cell_setting monoclinic
_symmetry_space_group_name_Hall 'P 2yb'
_symmetry_space_group_name_H-M 'P 1 21 1'
_atom_sites_solution_hydrogens geom
_atom_sites_solution_primary direct
_atom_sites_solution_secondary difmap
_audit_creation_method SHELXL-97
_cell_angle_alpha 90.00
_cell_angle_beta 93.774(18)
_cell_angle_gamma 90.00
_cell_formula_units_Z 2
_cell_length_a 10.424(3)
_cell_length_b 7.8081(18)
_cell_length_c 10.812(2)
_cell_measurement_reflns_used 5827
_cell_measurement_temperature 100(2)
_cell_measurement_theta_max 27.40
_cell_measurement_theta_min 2.63
_cell_volume 878.1(4)
_computing_cell_refinement 'Bruker SMART'
_computing_data_collection 'Bruker SMART'
_computing_data_reduction 'Bruker SAINT'
_computing_molecular_graphics 'Bruker SHELXTL'
_computing_publication_material 'Bruker SHELXTL'
_computing_structure_refinement 'SHELXL-97 (Sheldrick, 1997)'
_computing_structure_solution 'SHELXS-97 (Sheldrick, 1990)'
_diffrn_ambient_temperature 100(2)
_diffrn_measured_fraction_theta_full 1.000
_diffrn_measured_fraction_theta_max 1.000
_diffrn_measurement_device_type 'CCD area detector'
_diffrn_measurement_method 'omega scans with narrow frames'
_diffrn_radiation_monochromator graphite
_diffrn_radiation_source 'fine-focus sealed tube'
_diffrn_radiation_type MoK\a
_diffrn_radiation_wavelength 0.71073
_diffrn_reflns_av_R_equivalents 0.0373
_diffrn_reflns_av_sigmaI/netI 0.0437
_diffrn_reflns_limit_h_max 13
_diffrn_reflns_limit_h_min -13
_diffrn_reflns_limit_k_max 10
_diffrn_reflns_limit_k_min -10
_diffrn_reflns_limit_l_max 14
_diffrn_reflns_limit_l_min -14
_diffrn_reflns_number 10261
_diffrn_reflns_theta_full 27.48
_diffrn_reflns_theta_max 27.48
_diffrn_reflns_theta_min 1.89
_diffrn_standards_decay_% 0
_exptl_absorpt_coefficient_mu 0.869
_exptl_absorpt_correction_T_max 0.286
_exptl_absorpt_correction_T_min 0.225
_exptl_absorpt_correction_type psi-scan
_exptl_absorpt_process_details XPREP
_exptl_crystal_colour Blue-green
_exptl_crystal_density_diffrn 1.567
_exptl_crystal_density_meas ?
_exptl_crystal_density_method .
_exptl_crystal_description Block
_exptl_crystal_F_000 420
_exptl_crystal_size_max 0.40
_exptl_crystal_size_mid 0.40
_exptl_crystal_size_min 0.20
_refine_diff_density_max 0.944
_refine_diff_density_min -0.293
_refine_diff_density_rms 0.068
_refine_ls_abs_structure_details 'Flack H D (1983), Acta Cryst. A39, 876-881'
_refine_ls_abs_structure_Flack -0.01(3)
_refine_ls_goodness_of_fit_ref 1.016
_refine_ls_hydrogen_treatment constr
_refine_ls_matrix_type full
_refine_ls_number_parameters 218
_refine_ls_number_reflns 4003
_refine_ls_number_restraints 1
_refine_ls_restrained_S_all 1.016
_refine_ls_R_factor_all 0.0258
_refine_ls_R_factor_gt 0.0249
_refine_ls_shift/su_max 0.001
_refine_ls_shift/su_mean 0.000
_refine_ls_structure_factor_coef Fsqd
_refine_ls_weighting_details 'calc w=1/[\s^2^(Fo^2^)+(0.0235P)^2^+0.0000P] where P=(Fo^2^+2Fc^2^)/3'
_refine_ls_weighting_scheme calc
_refine_ls_wR_factor_gt 0.0548
_refine_ls_wR_factor_ref 0.0551
_reflns_number_gt 3870
_reflns_number_total 4003
_reflns_threshold_expression >2sigma(I)
_cod_data_source_file b912986c.txt
_cod_data_source_block 3
_cod_depositor_comments
;
The following automatic conversions were performed:
'_symmetry_cell_setting' value 'Monoclinic' changed to 'monoclinic'
according to '/home/saulius/struct/CIF-dictionaries/cif_core.dic'
dictionary named 'cif_core.dic' version 2.4.1 from 2010-06-29.

Automatic conversion script
Id: cif_fix_enum 1527 2010-12-29 10:47:43Z saulius 
;
_cod_original_sg_symbol_H-M P2(1)
_cod_database_code 7002781

loop_
_symmetry_equiv_pos_as_xyz
'x, y, z'
'-x, y+1/2, -z'

loop_
_atom_site_label
_atom_site_type_symbol
_atom_site_fract_x
_atom_site_fract_y
_atom_site_fract_z
_atom_site_U_iso_or_equiv
_atom_site_adp_type
_atom_site_occupancy
_atom_site_symmetry_multiplicity
_atom_site_calc_flag
_atom_site_refinement_flags
_atom_site_disorder_assembly
_atom_site_disorder_group
Mo1 Mo 0.319671(18) 0.05557(3) 0.281187(17) 0.01666(6) Uani 1 1 d . . .
C1 C 0.1196(3) -0.0113(3) 0.0359(2) 0.0190(6) Uani 1 1 d . . .
C2 C 0.1630(3) 0.0012(3) 0.1668(2) 0.0190(6) Uani 1 1 d . . .
C3 C 0.1225(3) 0.0196(3) 0.2768(2) 0.0171(6) Uani 1 1 d . . .
C4 C 0.0022(3) 0.0186(3) 0.3395(2) 0.0154(6) Uani 1 1 d . . .
C5 C 0.2830(2) 0.0428(5) 0.4570(2) 0.0187(5) Uani 1 1 d . . .
O1 O 0.26285(18) 0.0379(4) 0.55934(15) 0.0261(4) Uani 1 1 d . . .
S1 S 0.42736(8) -0.20255(9) 0.32806(7) 0.02125(16) Uani 1 1 d . . .
C6 C 0.4946(3) -0.2815(4) 0.1873(3) 0.0262(7) Uani 1 1 d . . .
H6A H 0.5533 -0.3767 0.2081 0.039 Uiso 1 1 calc R . .
H6B H 0.5417 -0.1889 0.1491 0.039 Uiso 1 1 calc R . .
H6C H 0.4248 -0.3211 0.1291 0.039 Uiso 1 1 calc R . .
C7 C 0.4398(3) 0.1667(4) 0.1178(3) 0.0248(6) Uani 1 1 d . . .
H7A H 0.4547 0.1081 0.0378 0.030 Uiso 1 1 calc R . .
C8 C 0.3368(3) 0.2791(3) 0.1399(3) 0.0240(6) Uani 1 1 d . . .
H8A H 0.2681 0.3164 0.0768 0.029 Uiso 1 1 calc R . .
C9 C 0.3571(3) 0.3455(4) 0.2600(3) 0.0259(6) Uani 1 1 d . . .
H9A H 0.3067 0.4398 0.2963 0.031 Uiso 1 1 calc R . .
C10 C 0.5237(3) 0.1669(4) 0.2255(3) 0.0281(7) Uani 1 1 d . . .
H10A H 0.6080 0.1056 0.2356 0.034 Uiso 1 1 calc R . .
C11 C 0.4725(3) 0.2737(4) 0.3134(3) 0.0291(8) Uani 1 1 d . . .
H11A H 0.5161 0.3067 0.3951 0.035 Uiso 1 1 calc R . .
C12 C -0.0010(2) 0.0489(5) -0.0047(2) 0.0211(5) Uani 1 1 d . . .
H12B H -0.0557 0.0972 0.0530 0.025 Uiso 1 1 calc R . .
C13 C -0.0420(3) 0.0390(5) -0.1288(2) 0.0257(6) Uani 1 1 d . . .
H13A H -0.1239 0.0829 -0.1564 0.031 Uiso 1 1 calc R . .
C14 C 0.0362(3) -0.0349(4) -0.2129(3) 0.0265(7) Uani 1 1 d . . .
H14A H 0.0071 -0.0435 -0.2978 0.032 Uiso 1 1 calc R . .
C15 C 0.1556(3) -0.0958(4) -0.1734(3) 0.0255(6) Uani 1 1 d . . .
H15A H 0.2089 -0.1467 -0.2311 0.031 Uiso 1 1 calc R . .
C16 C 0.1986(3) -0.0832(4) -0.0502(2) 0.0225(6) Uani 1 1 d . . .
H16A H 0.2819 -0.1233 -0.0238 0.027 Uiso 1 1 calc R . .
C17 C -0.0174(3) 0.1272(3) 0.4392(2) 0.0191(6) Uani 1 1 d . . .
H17A H 0.0500 0.2002 0.4706 0.023 Uiso 1 1 calc R . .
C18 C -0.1353(3) 0.1288(4) 0.4928(2) 0.0232(6) Uani 1 1 d . . .
H18A H -0.1486 0.2041 0.5598 0.028 Uiso 1 1 calc R . .
C19 C -0.2319(3) 0.0220(4) 0.4491(2) 0.0250(8) Uani 1 1 d . . .
H19A H -0.3122 0.0234 0.4858 0.030 Uiso 1 1 calc R . .
C20 C -0.2132(3) -0.0884(4) 0.3512(3) 0.0240(6) Uani 1 1 d . . .
H20A H -0.2801 -0.1638 0.3221 0.029 Uiso 1 1 calc R . .
C21 C -0.0968(3) -0.0886(4) 0.2960(2) 0.0197(6) Uani 1 1 d . . .
H21A H -0.0848 -0.1625 0.2279 0.024 Uiso 1 1 calc R . .

loop_
_atom_site_aniso_label
_atom_site_aniso_U_11
_atom_site_aniso_U_22
_atom_site_aniso_U_33
_atom_site_aniso_U_23
_atom_site_aniso_U_13
_atom_site_aniso_U_12
Mo1 0.01484(10) 0.01834(10) 0.01694(9) -0.00014(12) 0.00199(7) -0.00159(12)
C1 0.0220(15) 0.0176(12) 0.0176(13) -0.0017(10) 0.0025(11) -0.0061(11)
C2 0.0168(14) 0.0178(13) 0.0223(13) -0.0004(10) 0.0006(10) -0.0017(10)
C3 0.0187(13) 0.0135(17) 0.0188(11) -0.0007(9) -0.0017(9) 0.0003(9)
C4 0.0152(13) 0.0151(17) 0.0159(11) 0.0051(9) 0.0002(9) 0.0022(9)
C5 0.0172(12) 0.0160(13) 0.0229(11) -0.0011(15) 0.0004(9) -0.0001(15)
O1 0.0295(10) 0.0302(12) 0.0186(8) 0.0025(11) 0.0028(7) 0.0011(12)
S1 0.0220(4) 0.0226(4) 0.0196(3) 0.0008(3) 0.0051(3) 0.0004(3)
C6 0.0264(17) 0.0294(15) 0.0241(15) -0.0033(12) 0.0103(13) 0.0015(13)
C7 0.0255(17) 0.0256(15) 0.0242(14) 0.0036(12) 0.0091(12) -0.0047(12)
C8 0.0255(16) 0.0201(14) 0.0267(15) 0.0071(11) 0.0040(12) -0.0019(12)
C9 0.0330(18) 0.0171(14) 0.0275(15) 0.0019(12) 0.0005(13) -0.0072(12)
C10 0.0173(16) 0.0297(16) 0.0374(17) 0.0105(13) 0.0029(13) -0.0066(12)
C11 0.0274(19) 0.0302(18) 0.0293(17) 0.0046(14) -0.0026(14) -0.0154(15)
C12 0.0235(12) 0.0192(12) 0.0208(10) -0.0003(16) 0.0032(9) -0.0019(18)
C13 0.0279(14) 0.0217(15) 0.0268(12) 0.0010(15) -0.0039(10) -0.0061(16)
C14 0.042(2) 0.0215(15) 0.0157(13) 0.0033(11) -0.0027(12) -0.0060(13)
C15 0.0355(18) 0.0219(15) 0.0197(14) -0.0009(11) 0.0075(12) -0.0026(13)
C16 0.0213(15) 0.0256(14) 0.0212(13) -0.0006(11) 0.0047(11) -0.0007(12)
C17 0.0183(15) 0.0216(12) 0.0173(13) 0.0027(10) 0.0004(10) 0.0014(11)
C18 0.0243(16) 0.0302(14) 0.0152(13) 0.0030(11) 0.0028(11) 0.0075(12)
C19 0.0202(14) 0.033(2) 0.0225(12) 0.0101(12) 0.0065(10) 0.0042(12)
C20 0.0169(15) 0.0247(15) 0.0298(15) 0.0078(12) -0.0027(12) -0.0017(12)
C21 0.0209(16) 0.0194(13) 0.0185(13) 0.0012(10) -0.0007(11) 0.0021(11)

loop_
_atom_type_symbol
_atom_type_description
_atom_type_scat_dispersion_real
_atom_type_scat_dispersion_imag
_atom_type_scat_source
C C 0.0033 0.0016 'International Tables Vol C Tables 4.2.6.8 and 6.1.1.4'
H H 0.0000 0.0000 'International Tables Vol C Tables 4.2.6.8 and 6.1.1.4'
O O 0.0106 0.0060 'International Tables Vol C Tables 4.2.6.8 and 6.1.1.4'
S S 0.1246 0.1234 'International Tables Vol C Tables 4.2.6.8 and 6.1.1.4'
Mo Mo -1.6832 0.6857 'International Tables Vol C Tables 4.2.6.8 and 6.1.1.4'

loop_
_geom_angle_atom_site_label_1
_geom_angle_atom_site_label_2
_geom_angle_atom_site_label_3
_geom_angle
_geom_angle_site_symmetry_1
_geom_angle_site_symmetry_3
_geom_angle_publ_flag
C5 Mo1 C2 112.30(11) . . ?
C5 Mo1 C3 76.10(10) . . ?
C2 Mo1 C3 36.85(10) . . ?
C5 Mo1 C9 100.99(13) . . ?
C2 Mo1 C9 106.21(10) . . ?
C3 Mo1 C9 107.71(10) . . ?
C5 Mo1 C8 134.35(14) . . ?
C2 Mo1 C8 81.41(10) . . ?
C3 Mo1 C8 101.83(10) . . ?
C9 Mo1 C8 35.10(10) . . ?
C5 Mo1 C11 93.82(13) . . ?
C2 Mo1 C11 139.07(11) . . ?
C3 Mo1 C11 139.98(11) . . ?
C9 Mo1 C11 35.40(11) . . ?
C8 Mo1 C11 58.19(11) . . ?
C5 Mo1 S1 82.42(11) . . ?
C2 Mo1 S1 107.85(7) . . ?
C3 Mo1 S1 110.39(7) . . ?
C9 Mo1 S1 141.39(8) . . ?
C8 Mo1 S1 136.68(7) . . ?
C11 Mo1 S1 106.35(9) . . ?
C5 Mo1 C7 151.17(12) . . ?
C2 Mo1 C7 93.73(11) . . ?
C3 Mo1 C7 126.75(10) . . ?
C9 Mo1 C7 58.10(10) . . ?
C8 Mo1 C7 34.88(10) . . ?
C11 Mo1 C7 57.49(11) . . ?
S1 Mo1 C7 101.82(8) . . ?
C5 Mo1 C10 119.38(11) . . ?
C2 Mo1 C10 127.70(10) . . ?
C3 Mo1 C10 158.97(10) . . ?
C9 Mo1 C10 57.62(11) . . ?
C8 Mo1 C10 57.31(11) . . ?
C11 Mo1 C10 34.15(11) . . ?
S1 Mo1 C10 86.92(8) . . ?
C7 Mo1 C10 34.11(10) . . ?
C12 C1 C16 119.1(2) . . ?
C12 C1 C2 120.1(2) . . ?
C16 C1 C2 120.9(3) . . ?
C3 C2 C1 142.9(3) . . ?
C3 C2 Mo1 73.42(17) . . ?
C1 C2 Mo1 142.3(2) . . ?
C2 C3 C4 139.9(3) . . ?
C2 C3 Mo1 69.73(16) . . ?
C4 C3 Mo1 150.28(19) . . ?
C21 C4 C17 119.0(2) . . ?
C21 C4 C3 119.1(2) . . ?
C17 C4 C3 121.8(2) . . ?
O1 C5 Mo1 178.9(3) . . ?
C6 S1 Mo1 108.34(11) . . ?
C10 C7 C8 107.2(3) . . ?
C10 C7 Mo1 73.60(16) . . ?
C8 C7 Mo1 70.27(15) . . ?
C9 C8 C7 108.3(3) . . ?
C9 C8 Mo1 71.54(16) . . ?
C7 C8 Mo1 74.85(15) . . ?
C8 C9 C11 107.7(3) . . ?
C8 C9 Mo1 73.36(16) . . ?
C11 C9 Mo1 73.52(17) . . ?
C11 C10 C7 108.5(3) . . ?
C11 C10 Mo1 70.26(17) . . ?
C7 C10 Mo1 72.29(17) . . ?
C10 C11 C9 108.1(3) . . ?
C10 C11 Mo1 75.59(17) . . ?
C9 C11 Mo1 71.08(17) . . ?
C13 C12 C1 120.2(3) . . ?
C12 C13 C14 120.2(3) . . ?
C15 C14 C13 120.0(3) . . ?
C14 C15 C16 120.3(3) . . ?
C15 C16 C1 120.2(3) . . ?
C18 C17 C4 120.3(3) . . ?
C19 C18 C17 120.0(3) . . ?
C18 C19 C20 120.3(3) . . ?
C21 C20 C19 119.9(3) . . ?
C4 C21 C20 120.4(3) . . ?

loop_
_geom_bond_atom_site_label_1
_geom_bond_atom_site_label_2
_geom_bond_distance
_geom_bond_site_symmetry_2
_geom_bond_publ_flag
Mo1 C5 1.966(2) . ?
Mo1 C2 2.028(3) . ?
Mo1 C3 2.072(3) . ?
Mo1 C9 2.311(3) . ?
Mo1 C8 2.334(3) . ?
Mo1 C11 2.343(3) . ?
Mo1 S1 2.3460(9) . ?
Mo1 C7 2.394(3) . ?
Mo1 C10 2.411(3) . ?
C1 C12 1.386(4) . ?
C1 C16 1.400(4) . ?
C1 C2 1.460(4) . ?
C2 C3 1.296(4) . ?
C3 C4 1.464(3) . ?
C4 C21 1.387(4) . ?
C4 C17 1.397(3) . ?
C5 O1 1.140(3) . ?
S1 C6 1.824(3) . ?
C7 C10 1.409(4) . ?
C7 C8 1.418(4) . ?
C8 C9 1.401(4) . ?
C9 C11 1.415(5) . ?
C10 C11 1.397(4) . ?
C12 C13 1.383(3) . ?
C13 C14 1.386(4) . ?
C14 C15 1.374(4) . ?
C15 C16 1.380(4) . ?
C17 C18 1.393(4) . ?
C18 C19 1.368(4) . ?
C19 C20 1.389(4) . ?
C20 C21 1.388(4) . ?

loop_
_geom_torsion_atom_site_label_1
_geom_torsion_atom_site_label_2
_geom_torsion_atom_site_label_3
_geom_torsion_atom_site_label_4
_geom_torsion
_geom_torsion_site_symmetry_1
_geom_torsion_site_symmetry_2
_geom_torsion_site_symmetry_3
_geom_torsion_site_symmetry_4
_geom_torsion_publ_flag
C5 Mo1 C2 C3 11.4(2) . . . . ?
